data_4504756
loop_
_publ_author_name
'Ying, Shao-Ming'
'Mao, Jiang-Gao'

_publ_section_title
;
 Introducing a Second Ligand:&#x2009; New Route to Luminescent Lanthanide
 Polyphosphonates
;
_journal_issue 4
_journal_name_full 'Crystal Growth &amp; Design'
_journal_page_first 964
_journal_paper_doi 10.1021/cg050554j
_journal_volume 6
_journal_year 2006
_chemical_formula_sum 'C12 H26 La2 N2 O22 P4'
_chemical_formula_weight 952.05
_chemical_name_systematic
; 
 ? 
;
_space_group_IT_number 14
_symmetry_cell_setting monoclinic
_symmetry_space_group_name_Hall '-P 2ybc'
_symmetry_space_group_name_H-M 'P 1 21/c 1'
_atom_sites_solution_hydrogens geom
_atom_sites_solution_primary direct
_atom_sites_solution_secondary difmap
_audit_creation_method SHELXL-97
_cell_angle_alpha 90.00
_cell_angle_beta 106.481(3)
_cell_angle_gamma 90.00
_cell_formula_units_Z 2
_cell_length_a 8.1699(8)
_cell_length_b 15.8073(13)
_cell_length_c 11.2115(11)
_cell_measurement_temperature 293(2)
_cell_volume 1388.4(2)
_computing_structure_refinement 'SHELXL-97 (Sheldrick, 1997)'
_computing_structure_solution 'SHELXS-97 (Sheldrick, 1990)'
_diffrn_ambient_temperature 293(2)
_diffrn_measured_fraction_theta_full 0.995
_diffrn_measured_fraction_theta_max 0.995
_diffrn_measurement_device_type 'Rigaku Mercury CCD'
_diffrn_measurement_method 'Narrow frame method'
_diffrn_radiation_monochromator graphite
_diffrn_radiation_source 'fine-focus sealed tube'
_diffrn_radiation_type MoK\a
_diffrn_radiation_wavelength 0.71073
_diffrn_reflns_av_R_equivalents 0.0486
_diffrn_reflns_av_sigmaI/netI 0.0492
_diffrn_reflns_limit_h_max 8
_diffrn_reflns_limit_h_min -10
_diffrn_reflns_limit_k_max 20
_diffrn_reflns_limit_k_min -20
_diffrn_reflns_limit_l_max 14
_diffrn_reflns_limit_l_min -14
_diffrn_reflns_number 10672
_diffrn_reflns_theta_full 27.48
_diffrn_reflns_theta_max 27.48
_diffrn_reflns_theta_min 3.04
_diffrn_standards_decay_% <1.0%
_exptl_absorpt_coefficient_mu 3.363
_exptl_absorpt_correction_T_max 1.0
_exptl_absorpt_correction_T_min 0.78
_exptl_absorpt_correction_type multi-scan
_exptl_crystal_colour colorless
_exptl_crystal_density_diffrn 2.277
_exptl_crystal_density_method 'not measured'
_exptl_crystal_description brick
_exptl_crystal_F_000 924
_exptl_crystal_size_max 0.10
_exptl_crystal_size_mid 0.06
_exptl_crystal_size_min 0.06
_refine_diff_density_max 1.330
_refine_diff_density_min -0.731
_refine_diff_density_rms 0.159
_refine_ls_extinction_method none
_refine_ls_goodness_of_fit_ref 1.101
_refine_ls_hydrogen_treatment mixed
_refine_ls_matrix_type full
_refine_ls_number_parameters 185
_refine_ls_number_reflns 3177
_refine_ls_number_restraints 0
_refine_ls_restrained_S_all 1.101
_refine_ls_R_factor_all 0.0528
_refine_ls_R_factor_gt 0.0395
_refine_ls_shift/su_max 0.001
_refine_ls_shift/su_mean 0.000
_refine_ls_structure_factor_coef Fsqd
_refine_ls_weighting_details 'calc w=1/[\s^2^(Fo^2^)+(0.0304P)^2^+2.2647P] where P=(Fo^2^+2Fc^2^)/3'
_refine_ls_weighting_scheme calc
_refine_ls_wR_factor_gt 0.0761
_refine_ls_wR_factor_ref 0.0810
_reflns_number_gt 2685
_reflns_number_total 3177
_reflns_threshold_expression >2sigma(I)
_cod_data_source_file cg050554jsi20051016_094711.cif
_cod_data_source_block la
_cod_depositor_comments
;
The following automatic conversions were performed:

'_exptl_absorpt_correction_type' value 'Multi Scan' changed to
'multi-scan' according to
/home/saulius/struct/CIF-dictionaries/cif_core.dic dictionary named
'cif_core.dic' version 2.4.1 from 2010-06-29.

Automatic conversion script
Id: cif_fix_values 1715 2011-07-08 13:25:40Z adriana 
;
_cod_original_sg_symbol_H-M P2(1)/c
_cod_database_code 4504756

loop_
_symmetry_equiv_pos_as_xyz
'x, y, z'
'-x, y+1/2, -z+1/2'
'-x, -y, -z'
'x, -y-1/2, z-1/2'

loop_
_atom_site_label
_atom_site_type_symbol
_atom_site_fract_x
_atom_site_fract_y
_atom_site_fract_z
_atom_site_U_iso_or_equiv
_atom_site_adp_type
_atom_site_occupancy
_atom_site_symmetry_multiplicity
_atom_site_calc_flag
_atom_site_refinement_flags
La1 La 0.73276(4) 0.162400(17) 0.47059(2) 0.01279(9) Uani 1 1 d .
P1 P 0.00052(17) 0.25890(8) 0.28411(11) 0.0160(3) Uani 1 1 d .
P2 P 0.48239(19) 0.21277(11) 0.14617(15) 0.0317(4) Uani 1 1 d .
N1 N 0.1958(5) 0.1370(3) 0.1929(4) 0.0168(9) Uani 1 1 d .
H1A H 0.2817 0.0989 0.2211 0.020 Uiso 1 1 calc R
C1 C 0.1650(7) 0.1777(3) 0.3060(4) 0.0203(11) Uani 1 1 d .
H1B H 0.2719 0.2025 0.3543 0.024 Uiso 1 1 calc R
H1C H 0.1369 0.1331 0.3563 0.024 Uiso 1 1 calc R
C2 C 0.2555(6) 0.1987(3) 0.1110(4) 0.0189(11) Uani 1 1 d .
H2A H 0.2041 0.2533 0.1167 0.023 Uiso 1 1 calc R
H2B H 0.2129 0.1797 0.0255 0.023 Uiso 1 1 calc R
C3 C 0.0412(7) 0.0874(3) 0.1220(5) 0.0261(12) Uani 1 1 d .
H3A H -0.0416 0.1259 0.0704 0.031 Uiso 1 1 calc R
H3B H -0.0108 0.0612 0.1806 0.031 Uiso 1 1 calc R
C4 C 0.0837(7) 0.0195(3) 0.0407(5) 0.0288(13) Uani 1 1 d .
H4A H 0.1532 -0.0239 0.0922 0.035 Uiso 1 1 calc R
H4B H 0.1478 0.0438 -0.0116 0.035 Uiso 1 1 calc R
C5 C 0.4374(7) 0.0082(3) 0.4337(4) 0.0191(11) Uani 1 1 d .
C6 C 0.9433(6) -0.0167(3) 0.4365(4) 0.0170(10) Uani 1 1 d .
O1 O 0.4764(5) 0.0666(2) 0.3723(3) 0.0197(8) Uani 1 1 d .
O2 O 0.3087(5) -0.0375(2) 0.3999(3) 0.0294(9) Uani 1 1 d .
O3 O 0.8377(5) 0.0328(2) 0.3700(3) 0.0271(9) Uani 1 1 d .
O4 O 0.9705(5) -0.0920(2) 0.4123(3) 0.0246(8) Uani 1 1 d .
O11 O -0.0713(5) 0.2444(2) 0.3909(3) 0.0221(8) Uani 1 1 d .
O12 O -0.1173(4) 0.2562(2) 0.1550(3) 0.0184(7) Uani 1 1 d .
O13 O 0.1018(5) 0.3443(2) 0.3076(3) 0.0260(9) Uani 1 1 d .
H13A H 0.0866 0.3698 0.2416 0.039 Uiso 1 1 calc R
O21 O 0.5508(7) 0.1230(3) 0.1207(5) 0.0635(16) Uani 1 1 d .
H21A H 0.5471 0.0905 0.1769 0.095 Uiso 1 1 calc R
O22 O 0.5511(5) 0.2326(3) 0.2815(4) 0.0448(12) Uani 1 1 d .
O23 O 0.5069(5) 0.2770(3) 0.0542(4) 0.0330(10) Uani 1 1 d .
O1W O 0.5129(11) 0.0888(5) -0.1237(7) 0.110(2) Uiso 1 1 d .

loop_
_atom_site_aniso_label
_atom_site_aniso_U_11
_atom_site_aniso_U_22
_atom_site_aniso_U_33
_atom_site_aniso_U_23
_atom_site_aniso_U_13
_atom_site_aniso_U_12
La1 0.01227(15) 0.01351(14) 0.01225(14) -0.00024(11) 0.00294(10) -0.00084(12)
P1 0.0138(7) 0.0205(6) 0.0132(6) 0.0022(5) 0.0030(5) -0.0025(5)
P2 0.0135(8) 0.0483(10) 0.0315(8) 0.0215(7) 0.0035(6) -0.0010(7)
N1 0.014(2) 0.018(2) 0.019(2) 0.0012(16) 0.0051(17) 0.0005(17)
C1 0.018(3) 0.029(3) 0.015(2) 0.002(2) 0.006(2) 0.003(2)
C2 0.016(3) 0.025(3) 0.015(2) 0.002(2) 0.004(2) -0.005(2)
C3 0.019(3) 0.027(3) 0.032(3) -0.003(2) 0.005(2) -0.008(2)
C4 0.026(3) 0.026(3) 0.032(3) -0.003(2) 0.004(3) -0.004(3)
C5 0.015(3) 0.021(3) 0.021(3) 0.003(2) 0.005(2) 0.002(2)
C6 0.015(3) 0.017(2) 0.021(3) 0.0010(19) 0.007(2) 0.002(2)
O1 0.0169(19) 0.0215(18) 0.0177(18) 0.0076(14) -0.0001(15) -0.0047(15)
O2 0.022(2) 0.032(2) 0.028(2) 0.0094(16) -0.0042(17) -0.0139(17)
O3 0.033(2) 0.024(2) 0.0216(19) -0.0032(15) 0.0023(17) 0.0100(17)
O4 0.024(2) 0.0190(18) 0.026(2) -0.0088(15) 0.0001(16) 0.0037(16)
O11 0.016(2) 0.032(2) 0.0184(18) 0.0037(15) 0.0059(15) -0.0032(16)
O12 0.0146(19) 0.0225(18) 0.0156(17) 0.0018(14) 0.0003(14) 0.0009(15)
O13 0.030(2) 0.0261(19) 0.0174(18) 0.0035(15) -0.0009(16) -0.0112(17)
O21 0.051(3) 0.053(3) 0.098(4) 0.044(3) 0.042(3) 0.026(3)
O22 0.024(2) 0.072(3) 0.029(2) 0.030(2) -0.0079(18) -0.020(2)
O23 0.017(2) 0.050(3) 0.032(2) 0.0234(19) 0.0065(18) -0.0029(19)

loop_
_atom_type_symbol
_atom_type_description
_atom_type_scat_dispersion_real
_atom_type_scat_dispersion_imag
_atom_type_scat_source
C C 0.0033 0.0016 'International Tables Vol C Tables 4.2.6.8 and 6.1.1.4'
H H 0.0000 0.0000 'International Tables Vol C Tables 4.2.6.8 and 6.1.1.4'
N N 0.0061 0.0033 'International Tables Vol C Tables 4.2.6.8 and 6.1.1.4'
O O 0.0106 0.0060 'International Tables Vol C Tables 4.2.6.8 and 6.1.1.4'
P P 0.1023 0.0942 'International Tables Vol C Tables 4.2.6.8 and 6.1.1.4'
La La -0.2871 2.4523 'International Tables Vol C Tables 4.2.6.8 and 6.1.1.4'

loop_
_geom_angle_atom_site_label_1
_geom_angle_atom_site_label_2
_geom_angle_atom_site_label_3
_geom_angle
_geom_angle_site_symmetry_1
_geom_angle_site_symmetry_3
O11 La1 O12 78.77(11) 1_655 4_666
O11 La1 O22 75.09(13) 1_655 .
O12 La1 O22 121.45(14) 4_666 .
O11 La1 O23 124.92(13) 1_655 4_566
O12 La1 O23 74.11(12) 4_666 4_566
O22 La1 O23 79.73(15) . 4_566
O11 La1 O2 147.18(13) 1_655 3_656
O12 La1 O2 92.42(12) 4_666 3_656
O22 La1 O2 134.03(13) . 3_656
O23 La1 O2 81.37(14) 4_566 3_656
O11 La1 O1 134.63(11) 1_655 .
O12 La1 O1 145.57(11) 4_666 .
O22 La1 O1 71.28(12) . .
O23 La1 O1 77.69(12) 4_566 .
O2 La1 O1 63.89(11) 3_656 .
O11 La1 O3 85.85(12) 1_655 .
O12 La1 O3 129.28(12) 4_666 .
O22 La1 O3 99.96(15) . .
O23 La1 O3 147.02(13) 4_566 .
O2 La1 O3 75.40(13) 3_656 .
O1 La1 O3 71.21(12) . .
O11 La1 O4 78.46(12) 1_655 3_756
O12 La1 O4 68.56(11) 4_666 3_756
O22 La1 O4 148.52(13) . 3_756
O23 La1 O4 130.31(12) 4_566 3_756
O2 La1 O4 68.94(12) 3_656 3_756
O1 La1 O4 119.00(11) . 3_756
O3 La1 O4 61.06(11) . 3_756
O11 P1 O12 118.7(2) . .
O11 P1 O13 107.9(2) . .
O12 P1 O13 110.59(19) . .
O11 P1 C1 103.0(2) . .
O12 P1 C1 111.0(2) . .
O13 P1 C1 104.5(2) . .
O22 P2 O23 118.1(3) . .
O22 P2 O21 108.8(3) . .
O23 P2 O21 111.1(3) . .
O22 P2 C2 108.4(2) . .
O23 P2 C2 105.3(2) . .
O21 P2 C2 104.2(3) . .
C1 N1 C3 110.6(4) . .
C1 N1 C2 113.3(4) . .
C3 N1 C2 112.4(4) . .
N1 C1 P1 118.7(3) . .
N1 C2 P2 116.0(3) . .
N1 C3 C4 112.7(4) . .
C3 C4 C4 109.0(6) . 3
O2 C5 O1 126.0(5) . .
O2 C5 C5 117.4(5) . 3_656
O1 C5 C5 116.6(5) . 3_656
O3 C6 O4 127.0(5) . .
O3 C6 C6 117.9(5) . 3_756
O4 C6 C6 115.1(5) . 3_756
C5 O1 La1 120.3(3) . .
C5 O2 La1 121.2(3) . 3_656
C6 O3 La1 119.6(3) . .
C6 O4 La1 119.0(3) . 3_756
P1 O11 La1 146.1(2) . 1_455
P1 O12 La1 146.5(2) . 4_465
P2 O22 La1 137.4(3) . .
P2 O23 La1 141.1(2) . 4_565

loop_
_geom_bond_atom_site_label_1
_geom_bond_atom_site_label_2
_geom_bond_distance
_geom_bond_site_symmetry_2
La1 O11 2.419(3) 1_655
La1 O12 2.448(3) 4_666
La1 O22 2.479(4) .
La1 O23 2.486(4) 4_566
La1 O2 2.530(4) 3_656
La1 O1 2.566(3) .
La1 O3 2.598(4) .
La1 O4 2.652(4) 3_756
P1 O11 1.493(3) .
P1 O12 1.495(3) .
P1 O13 1.567(4) .
P1 C1 1.824(5) .
P2 O22 1.494(4) .
P2 O23 1.500(4) .
P2 O21 1.580(5) .
P2 C2 1.796(5) .
N1 C1 1.505(6) .
N1 C3 1.508(6) .
N1 C2 1.512(6) .
C3 C4 1.510(7) .
C4 C4 1.542(11) 3
C5 O2 1.243(6) .
C5 O1 1.245(6) .
C5 C5 1.568(10) 3_656
C6 O3 1.244(6) .
C6 O4 1.255(6) .
C6 C6 1.553(10) 3_756
O2 La1 2.530(4) 3_656
O4 La1 2.652(4) 3_756
O11 La1 2.419(3) 1_455
O12 La1 2.448(3) 4_465
O23 La1 2.486(4) 4_565
